data_4025281
loop_
_publ_author_name
'Benjamin Bechem'
'Ryan L. Patman'
'A. Stephen K. Hashmi'
'Michael J. Krische'

_publ_section_title
;
 Enantioselective Carbonyl Allylation, Crotylation, and tert-Prenylation
 of Furan Methanols and Furfurals via Iridium-Catalyzed Transfer
 Hydrogenation
;
_journal_name_full 'Journal of Organic Chemistry'
_journal_page_first 1795
_journal_page_last 1798
_journal_paper_doi 10.1021/jo902697g
_journal_volume 75
_journal_year 2010
_chemical_formula_moiety 'C36 H28 P2, C3 H5, C7 H3 N O4, Ir, 2 C H2 Cl2'
_chemical_formula_sum 'C48 H40 Cl4 Ir N O4 P2'
_chemical_formula_weight 1090.75
_chemical_name_systematic
;
 ?
;
_space_group_IT_number 2
_symmetry_cell_setting triclinic
_symmetry_space_group_name_Hall '-P 1'
_symmetry_space_group_name_H-M 'P -1'
_atom_sites_solution_hydrogens geom
_atom_sites_solution_primary direct
_atom_sites_solution_secondary difmap
_audit_creation_method SHELXL-97
_cell_angle_alpha 95.815(2)
_cell_angle_beta 110.995(3)
_cell_angle_gamma 97.873(3)
_cell_formula_units_Z 2
_cell_length_a 12.7104(15)
_cell_length_b 13.594(2)
_cell_length_c 13.826(2)
_cell_measurement_reflns_used 23357
_cell_measurement_temperature 233(2)
_cell_measurement_theta_max 27.5
_cell_measurement_theta_min 2.0
_cell_volume 2179.9(5)
_computing_cell_refinement 'CrystalClear (Rigaku Inc., 2008)'
_computing_data_collection 'CrystalClear (Rigaku Inc., 2008)'
_computing_data_reduction 'CrystalClear (Rigaku Inc., 2008)'
_computing_molecular_graphics 'XP SHELXTL/PC, Siemens Analytical'
_computing_structure_refinement 'XL SHELXTL/PC, Siemens Analytical'
_computing_structure_solution
;
SIR97 - Altomare A., Burla M.C., Camalli M., Cascarano G.L., Giacovazzo C., 
Guagliardi A., Moliterni A.G.G., Polidori G.,Spagna R.
;
_diffrn_ambient_temperature 233(2)
_diffrn_measured_fraction_theta_full 0.998
_diffrn_measured_fraction_theta_max 0.998
_diffrn_measurement_device_type 'Rigaku SCX-Mini'
_diffrn_measurement_method \w-scans
_diffrn_radiation_monochromator graphite
_diffrn_radiation_source 'fine-focus sealed tube'
_diffrn_radiation_type MoK\a
_diffrn_radiation_wavelength 0.71070
_diffrn_reflns_av_R_equivalents 0.0360
_diffrn_reflns_av_sigmaI/netI 0.0406
_diffrn_reflns_limit_h_max 15
_diffrn_reflns_limit_h_min -16
_diffrn_reflns_limit_k_max 17
_diffrn_reflns_limit_k_min -17
_diffrn_reflns_limit_l_max 17
_diffrn_reflns_limit_l_min 0
_diffrn_reflns_number 23357
_diffrn_reflns_theta_full 27.49
_diffrn_reflns_theta_max 27.49
_diffrn_reflns_theta_min 3.01
_exptl_absorpt_coefficient_mu 3.428
_exptl_absorpt_correction_T_max 0.72
_exptl_absorpt_correction_T_min 0.41
_exptl_absorpt_correction_type multi-scan
_exptl_absorpt_process_details
;
Abscor.  T. Higashi.  (2001).  Rigaku Corporation, Tokyo, Japan.
;
_exptl_crystal_density_diffrn 1.662
_exptl_crystal_density_method 'not measured'
_exptl_crystal_description prisms
_exptl_crystal_F_000 1084
_exptl_crystal_size_max 0.30
_exptl_crystal_size_mid 0.10
_exptl_crystal_size_min 0.10
_refine_diff_density_max 0.994
_refine_diff_density_min -1.107
_refine_diff_density_rms 0.100
_refine_ls_extinction_method none
_refine_ls_goodness_of_fit_ref 1.045
_refine_ls_hydrogen_treatment constr
_refine_ls_matrix_type full
_refine_ls_number_parameters 509
_refine_ls_number_reflns 10012
_refine_ls_number_restraints 306
_refine_ls_restrained_S_all 1.045
_refine_ls_R_factor_all 0.0321
_refine_ls_R_factor_gt 0.0282
_refine_ls_shift/su_max 0.001
_refine_ls_shift/su_mean 0.000
_refine_ls_structure_factor_coef Fsqd
_refine_ls_weighting_details 'calc w=1/[\s^2^(Fo^2^)+(0.0288P)^2^+3.3498P] where P=(Fo^2^+2Fc^2^)/3'
_refine_ls_weighting_scheme calc
_refine_ls_wR_factor_gt 0.0707
_refine_ls_wR_factor_ref 0.0734
_reflns_number_gt 9224
_reflns_number_total 10012
_reflns_threshold_expression >2sigma(I)
_cod_data_source_file jo902697g_si_001.cif
_cod_data_source_block shelxl
_cod_depositor_comments
;
The following automatic conversions were performed:

'_symmetry_cell_setting' value 'Triclinic' changed to 'triclinic'
according to the built-in table from CIF Core dictionary named
'cif_core.dic' version 2.4.1 from 2010-06-29.

Automatic conversion script
Id: cif_fix_values 1646 2011-03-28 12:23:43Z adriana 
;
_cod_database_code 4025281

loop_
_symmetry_equiv_pos_as_xyz
'x, y, z'
'-x, -y, -z'

loop_
_atom_site_label
_atom_site_type_symbol
_atom_site_fract_x
_atom_site_fract_y
_atom_site_fract_z
_atom_site_U_iso_or_equiv
_atom_site_adp_type
_atom_site_occupancy
_atom_site_symmetry_multiplicity
_atom_site_calc_flag
_atom_site_refinement_flags
_atom_site_disorder_assembly
_atom_site_disorder_group
Ir1 Ir 0.553541(10) 0.181858(9) 0.727290(10) 0.02146(5) Uani 1 1 d . . .
P1 P 0.53766(7) 0.31400(6) 0.84170(7) 0.02291(17) Uani 1 1 d . . .
P2 P 0.72992(7) 0.25684(6) 0.74260(7) 0.02300(17) Uani 1 1 d . . .
O1 O 0.38874(19) 0.12405(18) 0.72205(19) 0.0278(5) Uani 1 1 d U . .
O2 O 0.2033(2) 0.1082(2) 0.6272(2) 0.0380(6) Uani 1 1 d U . .
O3 O 0.1130(3) 0.1270(4) 0.2476(3) 0.1045(17) Uani 1 1 d U . .
O4 O 0.2443(3) 0.1823(3) 0.1964(3) 0.0716(11) Uani 1 1 d U . .
N1 N 0.2117(3) 0.1620(3) 0.2651(3) 0.0538(10) Uani 1 1 d U . .
C1 C 0.6394(3) 0.4333(2) 0.8795(3) 0.0247(6) Uani 1 1 d U . .
C2 C 0.7593(3) 0.4389(3) 0.9240(3) 0.0271(7) Uani 1 1 d U . .
C3 C 0.8299(3) 0.5331(3) 0.9470(3) 0.0335(8) Uani 1 1 d U . .
H3A H 0.9098 0.5375 0.9767 0.040 Uiso 1 1 calc R . .
C4 C 0.7870(3) 0.6197(3) 0.9278(3) 0.0381(8) Uani 1 1 d U . .
H4A H 0.8370 0.6817 0.9423 0.046 Uiso 1 1 calc R . .
C5 C 0.6702(3) 0.6148(3) 0.8873(3) 0.0363(8) Uani 1 1 d U . .
H5A H 0.6400 0.6739 0.8758 0.044 Uiso 1 1 calc R . .
C6 C 0.5972(3) 0.5229(3) 0.8636(3) 0.0301(7) Uani 1 1 d U . .
H6A H 0.5175 0.5203 0.8361 0.036 Uiso 1 1 calc R . .
C7 C 0.8175(3) 0.3522(3) 0.9534(3) 0.0278(7) Uani 1 1 d U . .
C8 C 0.8786(3) 0.3545(3) 1.0603(3) 0.0362(8) Uani 1 1 d U . .
H8A H 0.8790 0.4083 1.1089 0.043 Uiso 1 1 calc R . .
C9 C 0.9384(3) 0.2796(3) 1.0961(3) 0.0406(9) Uani 1 1 d U . .
H9A H 0.9778 0.2821 1.1685 0.049 Uiso 1 1 calc R . .
C10 C 0.9405(3) 0.2008(3) 1.0255(3) 0.0369(8) Uani 1 1 d U . .
H10A H 0.9807 0.1494 1.0495 0.044 Uiso 1 1 calc R . .
C11 C 0.8828(3) 0.1985(3) 0.9195(3) 0.0322(8) Uani 1 1 d U . .
H11A H 0.8852 0.1454 0.8717 0.039 Uiso 1 1 calc R . .
C12 C 0.8209(3) 0.2729(3) 0.8814(3) 0.0262(7) Uani 1 1 d U . .
C13 C 0.5437(3) 0.2814(3) 0.9686(3) 0.0292(7) Uani 1 1 d U . .
C14 C 0.4769(3) 0.1927(3) 0.9716(3) 0.0352(8) Uani 1 1 d U . .
H14A H 0.4293 0.1501 0.9087 0.042 Uiso 1 1 calc R . .
C15 C 0.4803(4) 0.1669(3) 1.0664(3) 0.0431(9) Uani 1 1 d U . .
H15A H 0.4344 0.1070 1.0675 0.052 Uiso 1 1 calc R . .
C16 C 0.5498(4) 0.2277(4) 1.1590(3) 0.0460(10) Uani 1 1 d U . .
H16A H 0.5540 0.2082 1.2234 0.055 Uiso 1 1 calc R . .
C17 C 0.6131(4) 0.3170(4) 1.1572(3) 0.0445(10) Uani 1 1 d U . .
H17A H 0.6587 0.3601 1.2205 0.053 Uiso 1 1 calc R . .
C18 C 0.6103(3) 0.3443(3) 1.0620(3) 0.0344(8) Uani 1 1 d U . .
H18A H 0.6538 0.4058 1.0613 0.041 Uiso 1 1 calc R . .
C19 C 0.3973(3) 0.3517(2) 0.7898(3) 0.0263(7) Uani 1 1 d U . .
C20 C 0.3267(3) 0.3533(3) 0.8460(3) 0.0340(8) Uani 1 1 d U . .
H20A H 0.3514 0.3358 0.9136 0.041 Uiso 1 1 calc R . .
C21 C 0.2206(3) 0.3802(4) 0.8047(4) 0.0462(10) Uani 1 1 d U . .
H21A H 0.1736 0.3804 0.8439 0.055 Uiso 1 1 calc R . .
C22 C 0.1833(4) 0.4067(4) 0.7060(4) 0.0488(10) Uani 1 1 d U . .
H22A H 0.1110 0.4249 0.6775 0.059 Uiso 1 1 calc R . .
C23 C 0.2534(3) 0.4062(3) 0.6493(3) 0.0415(9) Uani 1 1 d U . .
H23A H 0.2290 0.4250 0.5822 0.050 Uiso 1 1 calc R . .
C24 C 0.3588(3) 0.3783(3) 0.6906(3) 0.0322(8) Uani 1 1 d U . .
H24A H 0.4052 0.3773 0.6509 0.039 Uiso 1 1 calc R . .
C25 C 0.8045(3) 0.1910(3) 0.6733(3) 0.0297(7) Uani 1 1 d U . .
C26 C 0.9235(3) 0.2006(3) 0.7100(3) 0.0369(8) Uani 1 1 d U . .
H26A H 0.9689 0.2369 0.7771 0.044 Uiso 1 1 calc R . .
C27 C 0.9755(4) 0.1571(3) 0.6485(4) 0.0458(10) Uani 1 1 d U . .
H27A H 1.0557 0.1638 0.6744 0.055 Uiso 1 1 calc R . .
C28 C 0.9103(4) 0.1041(3) 0.5496(4) 0.0500(11) Uani 1 1 d U . .
H28A H 0.9460 0.0739 0.5086 0.060 Uiso 1 1 calc R . .
C29 C 0.7924(4) 0.0955(3) 0.5108(4) 0.0459(10) Uani 1 1 d U . .
H29A H 0.7478 0.0604 0.4429 0.055 Uiso 1 1 calc R . .
C30 C 0.7401(3) 0.1387(3) 0.5723(3) 0.0359(8) Uani 1 1 d U . .
H30A H 0.6599 0.1326 0.5455 0.043 Uiso 1 1 calc R . .
C31 C 0.7514(3) 0.3818(3) 0.7045(3) 0.0273(7) Uani 1 1 d U . .
C32 C 0.6605(3) 0.4289(3) 0.6588(3) 0.0327(8) Uani 1 1 d U . .
H32A H 0.5859 0.3983 0.6498 0.039 Uiso 1 1 calc R . .
C33 C 0.6775(4) 0.5205(3) 0.6262(3) 0.0435(9) Uani 1 1 d U . .
H33A H 0.6148 0.5514 0.5941 0.052 Uiso 1 1 calc R . .
C34 C 0.7874(4) 0.5662(3) 0.6413(3) 0.0443(10) Uani 1 1 d U . .
H34A H 0.7998 0.6292 0.6206 0.053 Uiso 1 1 calc R . .
C35 C 0.8787(4) 0.5201(3) 0.6864(3) 0.0425(9) Uani 1 1 d U . .
H35A H 0.9531 0.5511 0.6954 0.051 Uiso 1 1 calc R . .
C36 C 0.8614(3) 0.4282(3) 0.7187(3) 0.0354(8) Uani 1 1 d U . .
H36A H 0.9242 0.3972 0.7502 0.042 Uiso 1 1 calc R . .
C37 C 0.4553(3) 0.2051(2) 0.5783(3) 0.0239(6) Uani 1 1 d U . .
C38 C 0.3385(3) 0.1657(3) 0.5523(3) 0.0270(7) Uani 1 1 d U . .
C39 C 0.2577(3) 0.1535(3) 0.4510(3) 0.0343(8) Uani 1 1 d U . .
H39A H 0.1802 0.1271 0.4357 0.041 Uiso 1 1 calc R . .
C40 C 0.2936(3) 0.1810(3) 0.3737(3) 0.0357(8) Uani 1 1 d U . .
C41 C 0.4059(3) 0.2229(3) 0.3947(3) 0.0324(8) Uani 1 1 d U . .
H41A H 0.4284 0.2427 0.3407 0.039 Uiso 1 1 calc R . .
C42 C 0.4850(3) 0.2356(3) 0.4961(3) 0.0284(7) Uani 1 1 d U . .
H42A H 0.5613 0.2657 0.5106 0.034 Uiso 1 1 calc R . .
C43 C 0.3031(3) 0.1307(3) 0.6369(3) 0.0284(7) Uani 1 1 d U . .
C1A C 0.6053(3) 0.0797(3) 0.8491(3) 0.0345(8) Uani 1 1 d U . .
H1AA H 0.6636 0.1080 0.9154 0.041 Uiso 1 1 d R . .
H1AB H 0.5318 0.0603 0.8519 0.041 Uiso 1 1 d R . .
C2A C 0.6320(3) 0.0478(3) 0.7645(3) 0.0340(8) Uani 1 1 d U . .
H2AA H 0.7124 0.0578 0.7814 0.041 Uiso 1 1 d R . .
C3A C 0.5480(3) 0.0256(3) 0.6613(3) 0.0339(8) Uani 1 1 d U . .
H3AA H 0.5730 0.0025 0.6075 0.041 Uiso 1 1 d R . .
H3AB H 0.4726 -0.0041 0.6533 0.041 Uiso 1 1 d R . .
Cl1A Cl 0.26461(13) -0.06481(11) 0.85254(12) 0.0700(4) Uani 1 1 d . . .
Cl2A Cl 0.15680(16) 0.08393(16) 0.92661(16) 0.0975(6) Uani 1 1 d . . .
C1AA C 0.1591(5) 0.0099(4) 0.8161(4) 0.0629(13) Uiso 1 1 d . . .
H1AC H 0.0839 -0.0335 0.7783 0.075 Uiso 1 1 calc R . .
H1AD H 0.1745 0.0536 0.7687 0.075 Uiso 1 1 calc R . .

loop_
_atom_site_aniso_label
_atom_site_aniso_U_11
_atom_site_aniso_U_22
_atom_site_aniso_U_33
_atom_site_aniso_U_23
_atom_site_aniso_U_13
_atom_site_aniso_U_12
Ir1 0.01967(7) 0.02024(7) 0.02540(7) 0.00427(5) 0.00956(5) 0.00343(4)
P1 0.0210(4) 0.0233(4) 0.0257(4) 0.0039(3) 0.0106(3) 0.0036(3)
P2 0.0199(4) 0.0233(4) 0.0273(4) 0.0046(3) 0.0103(3) 0.0047(3)
O1 0.0230(11) 0.0305(13) 0.0327(13) 0.0077(10) 0.0144(10) 0.0015(9)
O2 0.0235(12) 0.0472(16) 0.0445(15) 0.0036(13) 0.0168(11) 0.0021(11)
O3 0.047(2) 0.173(5) 0.058(2) 0.043(3) -0.0114(18) -0.024(3)
O4 0.076(2) 0.088(3) 0.0334(17) 0.0183(18) 0.0052(16) -0.006(2)
N1 0.050(2) 0.061(2) 0.0374(19) 0.0169(17) 0.0007(16) 0.0026(18)
C1 0.0234(15) 0.0239(16) 0.0266(16) 0.0008(13) 0.0115(13) 0.0003(12)
C2 0.0265(16) 0.0265(16) 0.0293(16) 0.0010(13) 0.0132(13) 0.0035(13)
C3 0.0263(17) 0.0317(18) 0.041(2) -0.0001(16) 0.0144(15) -0.0008(14)
C4 0.0370(19) 0.0299(19) 0.047(2) 0.0037(16) 0.0193(17) -0.0021(15)
C5 0.041(2) 0.0234(17) 0.047(2) 0.0021(16) 0.0208(17) 0.0054(15)
C6 0.0309(17) 0.0264(17) 0.0356(18) 0.0029(14) 0.0163(15) 0.0058(14)
C7 0.0201(15) 0.0303(17) 0.0308(17) 0.0043(14) 0.0083(13) 0.0015(13)
C8 0.0331(18) 0.040(2) 0.0313(18) 0.0041(16) 0.0094(15) 0.0030(15)
C9 0.0325(19) 0.050(2) 0.0336(19) 0.0105(17) 0.0054(16) 0.0043(17)
C10 0.0289(18) 0.039(2) 0.039(2) 0.0139(17) 0.0056(15) 0.0080(15)
C11 0.0247(16) 0.0337(18) 0.0366(19) 0.0073(15) 0.0090(14) 0.0064(14)
C12 0.0206(15) 0.0271(16) 0.0297(16) 0.0059(13) 0.0085(13) 0.0024(12)
C13 0.0277(16) 0.0348(18) 0.0297(17) 0.0083(14) 0.0138(14) 0.0101(14)
C14 0.041(2) 0.0334(19) 0.0372(19) 0.0088(16) 0.0209(16) 0.0077(15)
C15 0.051(2) 0.043(2) 0.050(2) 0.0206(19) 0.0307(19) 0.0135(18)
C16 0.053(2) 0.060(3) 0.039(2) 0.025(2) 0.0253(19) 0.025(2)
C17 0.042(2) 0.064(3) 0.0311(19) 0.0113(19) 0.0146(17) 0.0170(19)
C18 0.0312(18) 0.041(2) 0.0316(18) 0.0048(16) 0.0116(15) 0.0093(15)
C19 0.0224(15) 0.0236(16) 0.0318(17) 0.0021(13) 0.0097(13) 0.0043(12)
C20 0.0292(17) 0.042(2) 0.0333(18) 0.0055(16) 0.0140(15) 0.0083(15)
C21 0.0325(19) 0.064(3) 0.049(2) 0.008(2) 0.0214(18) 0.0142(18)
C22 0.031(2) 0.063(3) 0.052(2) 0.006(2) 0.0134(18) 0.0194(19)
C23 0.040(2) 0.047(2) 0.037(2) 0.0089(18) 0.0088(17) 0.0195(17)
C24 0.0304(17) 0.0358(19) 0.0322(18) 0.0039(15) 0.0128(15) 0.0105(15)
C25 0.0288(17) 0.0274(17) 0.0396(19) 0.0075(15) 0.0190(15) 0.0091(13)
C26 0.0289(18) 0.038(2) 0.050(2) 0.0098(17) 0.0197(16) 0.0099(15)
C27 0.036(2) 0.046(2) 0.070(3) 0.020(2) 0.031(2) 0.0182(17)
C28 0.060(3) 0.041(2) 0.074(3) 0.013(2) 0.049(2) 0.021(2)
C29 0.055(2) 0.037(2) 0.053(2) -0.0014(18) 0.032(2) 0.0076(18)
C30 0.0361(19) 0.0312(19) 0.043(2) 0.0021(16) 0.0197(16) 0.0055(15)
C31 0.0301(17) 0.0258(16) 0.0281(16) 0.0038(13) 0.0143(14) 0.0030(13)
C32 0.0350(18) 0.0277(17) 0.0365(19) 0.0055(15) 0.0151(15) 0.0051(14)
C33 0.056(2) 0.032(2) 0.047(2) 0.0130(17) 0.0200(19) 0.0136(18)
C34 0.066(3) 0.0245(18) 0.046(2) 0.0074(17) 0.028(2) -0.0003(18)
C35 0.050(2) 0.036(2) 0.048(2) 0.0054(18) 0.0299(19) -0.0024(17)
C36 0.0315(18) 0.0313(19) 0.045(2) 0.0063(16) 0.0178(16) 0.0015(14)
C37 0.0232(15) 0.0208(15) 0.0276(16) 0.0036(13) 0.0086(13) 0.0062(12)
C38 0.0227(15) 0.0263(16) 0.0335(17) 0.0068(14) 0.0106(13) 0.0074(13)
C39 0.0234(16) 0.0367(19) 0.0370(19) 0.0067(16) 0.0046(14) 0.0055(14)
C40 0.0336(18) 0.0339(19) 0.0329(18) 0.0115(15) 0.0032(15) 0.0058(15)
C41 0.0366(19) 0.0302(18) 0.0315(18) 0.0092(15) 0.0128(15) 0.0066(15)
C42 0.0281(16) 0.0274(17) 0.0314(17) 0.0055(14) 0.0134(14) 0.0047(13)
C43 0.0241(16) 0.0267(16) 0.0355(18) 0.0013(14) 0.0140(14) 0.0035(13)
C1A 0.0365(19) 0.0298(18) 0.041(2) 0.0157(16) 0.0155(16) 0.0079(15)
C2A 0.0323(18) 0.0213(16) 0.050(2) 0.0137(15) 0.0140(16) 0.0094(14)
C3A 0.0343(19) 0.0179(16) 0.050(2) -0.0002(15) 0.0186(17) 0.0043(14)
Cl1A 0.0747(9) 0.0634(8) 0.0794(9) 0.0246(7) 0.0302(7) 0.0247(7)
Cl2A 0.0858(12) 0.1088(14) 0.1039(13) -0.0051(11) 0.0450(10) 0.0285(10)

loop_
_atom_type_symbol
_atom_type_description
_atom_type_scat_dispersion_real
_atom_type_scat_dispersion_imag
_atom_type_scat_source
C C 0.0033 0.0016 'International Tables Vol C Tables 4.2.6.8 and 6.1.1.4'
H H 0.0000 0.0000 'International Tables Vol C Tables 4.2.6.8 and 6.1.1.4'
Cl Cl 0.1484 0.1585 'International Tables Vol C Tables 4.2.6.8 and 6.1.1.4'
Ir Ir -1.4442 7.9887 'International Tables Vol C Tables 4.2.6.8 and 6.1.1.4'
N N 0.0061 0.0033 'International Tables Vol C Tables 4.2.6.8 and 6.1.1.4'
O O 0.0106 0.0060 'International Tables Vol C Tables 4.2.6.8 and 6.1.1.4'
P P 0.1023 0.0942 'International Tables Vol C Tables 4.2.6.8 and 6.1.1.4'

loop_
_geom_angle_atom_site_label_1
_geom_angle_atom_site_label_2
_geom_angle_atom_site_label_3
_geom_angle
_geom_angle_site_symmetry_1
_geom_angle_site_symmetry_3
_geom_angle_publ_flag
C37 Ir1 O1 80.36(11) . . ?
C37 Ir1 C3A 89.23(14) . . ?
O1 Ir1 C3A 83.94(12) . . ?
C37 Ir1 C2A 125.53(14) . . ?
O1 Ir1 C2A 98.23(12) . . ?
C3A Ir1 C2A 37.32(14) . . ?
C37 Ir1 P2 100.83(9) . . ?
O1 Ir1 P2 174.62(7) . . ?
C3A Ir1 P2 101.30(10) . . ?
C2A Ir1 P2 85.39(10) . . ?
C37 Ir1 C1A 150.84(14) . . ?
O1 Ir1 C1A 81.94(12) . . ?
C3A Ir1 C1A 65.94(15) . . ?
C2A Ir1 C1A 35.74(14) . . ?
P2 Ir1 C1A 98.97(10) . . ?
C37 Ir1 P1 104.74(9) . . ?
O1 Ir1 P1 81.74(7) . . ?
C3A Ir1 P1 157.93(11) . . ?
C2A Ir1 P1 129.16(11) . . ?
P2 Ir1 P1 92.88(3) . . ?
C1A Ir1 P1 95.39(10) . . ?
C1 P1 C13 102.66(16) . . ?
C1 P1 C19 103.59(15) . . ?
C13 P1 C19 102.32(16) . . ?
C1 P1 Ir1 120.09(11) . . ?
C13 P1 Ir1 114.28(12) . . ?
C19 P1 Ir1 111.88(11) . . ?
C12 P2 C25 105.39(16) . . ?
C12 P2 C31 105.37(16) . . ?
C25 P2 C31 99.48(16) . . ?
C12 P2 Ir1 106.38(11) . . ?
C25 P2 Ir1 118.55(12) . . ?
C31 P2 Ir1 120.21(11) . . ?
C43 O1 Ir1 115.8(2) . . ?
O4 N1 O3 122.3(4) . . ?
O4 N1 C40 119.4(4) . . ?
O3 N1 C40 118.4(4) . . ?
C6 C1 C2 118.4(3) . . ?
C6 C1 P1 119.0(3) . . ?
C2 C1 P1 122.5(3) . . ?
C3 C2 C1 118.3(3) . . ?
C3 C2 C7 116.6(3) . . ?
C1 C2 C7 125.1(3) . . ?
C4 C3 C2 122.4(3) . . ?
C4 C3 H3A 118.8 . . ?
C2 C3 H3A 118.8 . . ?
C3 C4 C5 119.5(4) . . ?
C3 C4 H4A 120.3 . . ?
C5 C4 H4A 120.3 . . ?
C4 C5 C6 119.8(4) . . ?
C4 C5 H5A 120.1 . . ?
C6 C5 H5A 120.1 . . ?
C5 C6 C1 121.6(3) . . ?
C5 C6 H6A 119.2 . . ?
C1 C6 H6A 119.2 . . ?
C8 C7 C12 118.5(3) . . ?
C8 C7 C2 116.5(3) . . ?
C12 C7 C2 124.8(3) . . ?
C9 C8 C7 121.4(4) . . ?
C9 C8 H8A 119.3 . . ?
C7 C8 H8A 119.3 . . ?
C8 C9 C10 120.1(4) . . ?
C8 C9 H9A 119.9 . . ?
C10 C9 H9A 119.9 . . ?
C11 C10 C9 119.2(4) . . ?
C11 C10 H10A 120.4 . . ?
C9 C10 H10A 120.4 . . ?
C10 C11 C12 121.8(4) . . ?
C10 C11 H11A 119.1 . . ?
C12 C11 H11A 119.1 . . ?
C11 C12 C7 118.9(3) . . ?
C11 C12 P2 119.8(3) . . ?
C7 C12 P2 120.7(3) . . ?
C18 C13 C14 118.6(3) . . ?
C18 C13 P1 121.8(3) . . ?
C14 C13 P1 119.5(3) . . ?
C15 C14 C13 120.3(4) . . ?
C15 C14 H14A 119.8 . . ?
C13 C14 H14A 119.8 . . ?
C16 C15 C14 120.7(4) . . ?
C16 C15 H15A 119.6 . . ?
C14 C15 H15A 119.6 . . ?
C17 C16 C15 119.6(4) . . ?
C17 C16 H16A 120.2 . . ?
C15 C16 H16A 120.2 . . ?
C16 C17 C18 120.2(4) . . ?
C16 C17 H17A 119.9 . . ?
C18 C17 H17A 119.9 . . ?
C13 C18 C17 120.3(4) . . ?
C13 C18 H18A 119.8 . . ?
C17 C18 H18A 119.8 . . ?
C20 C19 C24 118.1(3) . . ?
C20 C19 P1 122.2(3) . . ?
C24 C19 P1 119.7(3) . . ?
C21 C20 C19 121.1(4) . . ?
C21 C20 H20A 119.4 . . ?
C19 C20 H20A 119.4 . . ?
C22 C21 C20 120.2(4) . . ?
C22 C21 H21A 119.9 . . ?
C20 C21 H21A 119.9 . . ?
C21 C22 C23 119.3(4) . . ?
C21 C22 H22A 120.4 . . ?
C23 C22 H22A 120.4 . . ?
C24 C23 C22 120.2(4) . . ?
C24 C23 H23A 119.9 . . ?
C22 C23 H23A 119.9 . . ?
C23 C24 C19 121.0(3) . . ?
C23 C24 H24A 119.5 . . ?
C19 C24 H24A 119.5 . . ?
C26 C25 C30 118.1(3) . . ?
C26 C25 P2 123.6(3) . . ?
C30 C25 P2 117.8(3) . . ?
C27 C26 C25 120.7(4) . . ?
C27 C26 H26A 119.6 . . ?
C25 C26 H26A 119.6 . . ?
C28 C27 C26 120.4(4) . . ?
C28 C27 H27A 119.8 . . ?
C26 C27 H27A 119.8 . . ?
C27 C28 C29 119.9(4) . . ?
C27 C28 H28A 120.1 . . ?
C29 C28 H28A 120.1 . . ?
C28 C29 C30 119.8(4) . . ?
C28 C29 H29A 120.1 . . ?
C30 C29 H29A 120.1 . . ?
C29 C30 C25 121.1(4) . . ?
C29 C30 H30A 119.4 . . ?
C25 C30 H30A 119.4 . . ?
C32 C31 C36 119.1(3) . . ?
C32 C31 P2 121.7(3) . . ?
C36 C31 P2 119.2(3) . . ?
C31 C32 C33 121.0(4) . . ?
C31 C32 H32A 119.5 . . ?
C33 C32 H32A 119.5 . . ?
C34 C33 C32 119.4(4) . . ?
C34 C33 H33A 120.3 . . ?
C32 C33 H33A 120.3 . . ?
C35 C34 C33 120.3(4) . . ?
C35 C34 H34A 119.8 . . ?
C33 C34 H34A 119.8 . . ?
C34 C35 C36 120.2(4) . . ?
C34 C35 H35A 119.9 . . ?
C36 C35 H35A 119.9 . . ?
C35 C36 C31 120.0(4) . . ?
C35 C36 H36A 120.0 . . ?
C31 C36 H36A 120.0 . . ?
C42 C37 C38 116.0(3) . . ?
C42 C37 Ir1 132.1(2) . . ?
C38 C37 Ir1 110.9(2) . . ?
C39 C38 C37 122.5(3) . . ?
C39 C38 C43 119.5(3) . . ?
C37 C38 C43 117.9(3) . . ?
C40 C39 C38 118.3(3) . . ?
C40 C39 H39A 120.8 . . ?
C38 C39 H39A 120.8 . . ?
C39 C40 C41 121.9(3) . . ?
C39 C40 N1 119.3(4) . . ?
C41 C40 N1 118.8(4) . . ?
C40 C41 C42 119.1(3) . . ?
C40 C41 H41A 120.5 . . ?
C42 C41 H41A 120.5 . . ?
C41 C42 C37 122.1(3) . . ?
C41 C42 H42A 118.9 . . ?
C37 C42 H42A 118.9 . . ?
O2 C43 O1 122.6(3) . . ?
O2 C43 C38 123.3(3) . . ?
O1 C43 C38 114.1(3) . . ?
C2A C1A Ir1 70.1(2) . . ?
C2A C1A H1AA 121.2 . . ?
Ir1 C1A H1AA 117.8 . . ?
C2A C1A H1AB 123.2 . . ?
Ir1 C1A H1AB 97.1 . . ?
H1AA C1A H1AB 113.7 . . ?
C1A C2A C3A 121.5(3) . . ?
C1A C2A Ir1 74.1(2) . . ?
C3A C2A Ir1 71.0(2) . . ?
C1A C2A H2AA 112.3 . . ?
C3A C2A H2AA 124.6 . . ?
Ir1 C2A H2AA 115.0 . . ?
C2A C3A Ir1 71.6(2) . . ?
C2A C3A H3AA 116.2 . . ?
Ir1 C3A H3AA 128.7 . . ?
C2A C3A H3AB 117.0 . . ?
Ir1 C3A H3AB 100.1 . . ?
H3AA C3A H3AB 116.0 . . ?
Cl1A C1AA Cl2A 111.0(3) . . ?
Cl1A C1AA H1AC 109.4 . . ?
Cl2A C1AA H1AC 109.4 . . ?
Cl1A C1AA H1AD 109.4 . . ?
Cl2A C1AA H1AD 109.4 . . ?
H1AC C1AA H1AD 108.0 . . ?

loop_
_geom_bond_atom_site_label_1
_geom_bond_atom_site_label_2
_geom_bond_distance
_geom_bond_site_symmetry_2
_geom_bond_publ_flag
Ir1 C37 2.074(3) . ?
Ir1 O1 2.107(2) . ?
Ir1 C3A 2.206(3) . ?
Ir1 C2A 2.214(3) . ?
Ir1 P2 2.2583(9) . ?
Ir1 C1A 2.265(4) . ?
Ir1 P1 2.3499(9) . ?
P1 C1 1.828(3) . ?
P1 C13 1.830(4) . ?
P1 C19 1.835(3) . ?
P2 C12 1.823(4) . ?
P2 C25 1.823(3) . ?
P2 C31 1.842(4) . ?
O1 C43 1.308(4) . ?
O2 C43 1.218(4) . ?
O3 N1 1.206(5) . ?
O4 N1 1.205(5) . ?
N1 C40 1.460(5) . ?
C1 C6 1.403(5) . ?
C1 C2 1.412(5) . ?
C2 C3 1.394(5) . ?
C2 C7 1.491(5) . ?
C3 C4 1.375(6) . ?
C3 H3A 0.9400 . ?
C4 C5 1.375(5) . ?
C4 H4A 0.9400 . ?
C5 C6 1.383(5) . ?
C5 H5A 0.9400 . ?
C6 H6A 0.9400 . ?
C7 C8 1.396(5) . ?
C7 C12 1.408(5) . ?
C8 C9 1.380(6) . ?
C8 H8A 0.9400 . ?
C9 C10 1.384(6) . ?
C9 H9A 0.9400 . ?
C10 C11 1.378(5) . ?
C10 H10A 0.9400 . ?
C11 C12 1.395(5) . ?
C11 H11A 0.9400 . ?
C13 C18 1.382(5) . ?
C13 C14 1.390(5) . ?
C14 C15 1.378(5) . ?
C14 H14A 0.9400 . ?
C15 C16 1.370(7) . ?
C15 H15A 0.9400 . ?
C16 C17 1.370(7) . ?
C16 H16A 0.9400 . ?
C17 C18 1.392(6) . ?
C17 H17A 0.9400 . ?
C18 H18A 0.9400 . ?
C19 C20 1.382(5) . ?
C19 C24 1.386(5) . ?
C20 C21 1.380(5) . ?
C20 H20A 0.9400 . ?
C21 C22 1.379(6) . ?
C21 H21A 0.9400 . ?
C22 C23 1.381(6) . ?
C22 H22A 0.9400 . ?
C23 C24 1.379(5) . ?
C23 H23A 0.9400 . ?
C24 H24A 0.9400 . ?
C25 C26 1.395(5) . ?
C25 C30 1.396(5) . ?
C26 C27 1.384(6) . ?
C26 H26A 0.9400 . ?
C27 C28 1.379(7) . ?
C27 H27A 0.9400 . ?
C28 C29 1.383(6) . ?
C28 H28A 0.9400 . ?
C29 C30 1.385(5) . ?
C29 H29A 0.9400 . ?
C30 H30A 0.9400 . ?
C31 C32 1.381(5) . ?
C31 C36 1.389(5) . ?
C32 C33 1.382(5) . ?
C32 H32A 0.9400 . ?
C33 C34 1.382(6) . ?
C33 H33A 0.9400 . ?
C34 C35 1.374(6) . ?
C34 H34A 0.9400 . ?
C35 C36 1.385(5) . ?
C35 H35A 0.9400 . ?
C36 H36A 0.9400 . ?
C37 C42 1.401(5) . ?
C37 C38 1.407(5) . ?
C38 C39 1.386(5) . ?
C38 C43 1.492(5) . ?
C39 C40 1.369(6) . ?
C39 H39A 0.9400 . ?
C40 C41 1.376(5) . ?
C41 C42 1.378(5) . ?
C41 H41A 0.9400 . ?
C42 H42A 0.9400 . ?
C1A C2A 1.375(6) . ?
C1A H1AA 0.9500 . ?
C1A H1AB 0.9499 . ?
C2A C3A 1.415(6) . ?
C2A H2AA 0.9500 . ?
C3A H3AA 0.9500 . ?
C3A H3AB 0.9499 . ?
Cl1A C1AA 1.753(5) . ?
Cl2A C1AA 1.754(6) . ?
C1AA H1AC 0.9800 . ?
C1AA H1AD 0.9800 . ?

loop_
_geom_torsion_atom_site_label_1
_geom_torsion_atom_site_label_2
_geom_torsion_atom_site_label_3
_geom_torsion_atom_site_label_4
_geom_torsion
_geom_torsion_site_symmetry_1
_geom_torsion_site_symmetry_2
_geom_torsion_site_symmetry_3
_geom_torsion_site_symmetry_4
_geom_torsion_publ_flag
C37 Ir1 P1 C1 -89.32(16) . . . . ?
O1 Ir1 P1 C1 -167.00(15) . . . . ?
C3A Ir1 P1 C1 143.0(3) . . . . ?
C2A Ir1 P1 C1 99.07(18) . . . . ?
P2 Ir1 P1 C1 12.68(13) . . . . ?
C1A Ir1 P1 C1 111.98(16) . . . . ?
C37 Ir1 P1 C13 148.06(16) . . . . ?
O1 Ir1 P1 C13 70.37(14) . . . . ?
C3A Ir1 P1 C13 20.3(3) . . . . ?
C2A Ir1 P1 C13 -23.55(18) . . . . ?
P2 Ir1 P1 C13 -109.95(13) . . . . ?
C1A Ir1 P1 C13 -10.65(16) . . . . ?
C37 Ir1 P1 C19 32.37(15) . . . . ?
O1 Ir1 P1 C19 -45.32(14) . . . . ?
C3A Ir1 P1 C19 -95.4(3) . . . . ?
C2A Ir1 P1 C19 -139.24(17) . . . . ?
P2 Ir1 P1 C19 134.37(12) . . . . ?
C1A Ir1 P1 C19 -126.34(16) . . . . ?
C37 Ir1 P2 C12 165.25(15) . . . . ?
C3A Ir1 P2 C12 -103.36(16) . . . . ?
C2A Ir1 P2 C12 -69.43(16) . . . . ?
C1A Ir1 P2 C12 -36.27(16) . . . . ?
P1 Ir1 P2 C12 59.65(12) . . . . ?
C37 Ir1 P2 C25 -76.41(16) . . . . ?
C3A Ir1 P2 C25 14.98(18) . . . . ?
C2A Ir1 P2 C25 48.91(17) . . . . ?
C1A Ir1 P2 C25 82.07(17) . . . . ?
P1 Ir1 P2 C25 177.99(14) . . . . ?
C37 Ir1 P2 C31 45.85(16) . . . . ?
C3A Ir1 P2 C31 137.24(17) . . . . ?
C2A Ir1 P2 C31 171.17(17) . . . . ?
C1A Ir1 P2 C31 -155.67(17) . . . . ?
P1 Ir1 P2 C31 -59.75(13) . . . . ?
C37 Ir1 O1 C43 -2.4(2) . . . . ?
C3A Ir1 O1 C43 -92.6(2) . . . . ?
C2A Ir1 O1 C43 -127.2(2) . . . . ?
C1A Ir1 O1 C43 -159.1(3) . . . . ?
P1 Ir1 O1 C43 104.2(2) . . . . ?
C13 P1 C1 C6 -106.5(3) . . . . ?
C19 P1 C1 C6 -0.3(3) . . . . ?
Ir1 P1 C1 C6 125.4(3) . . . . ?
C13 P1 C1 C2 73.6(3) . . . . ?
C19 P1 C1 C2 179.8(3) . . . . ?
Ir1 P1 C1 C2 -54.5(3) . . . . ?
C6 C1 C2 C3 -2.0(5) . . . . ?
P1 C1 C2 C3 177.9(3) . . . . ?
C6 C1 C2 C7 175.1(3) . . . . ?
P1 C1 C2 C7 -5.0(5) . . . . ?
C1 C2 C3 C4 0.0(6) . . . . ?
C7 C2 C3 C4 -177.3(4) . . . . ?
C2 C3 C4 C5 1.9(6) . . . . ?
C3 C4 C5 C6 -1.8(6) . . . . ?
C4 C5 C6 C1 -0.2(6) . . . . ?
C2 C1 C6 C5 2.1(5) . . . . ?
P1 C1 C6 C5 -177.8(3) . . . . ?
C3 C2 C7 C8 63.3(4) . . . . ?
C1 C2 C7 C8 -113.9(4) . . . . ?
C3 C2 C7 C12 -112.5(4) . . . . ?
C1 C2 C7 C12 70.4(5) . . . . ?
C12 C7 C8 C9 -2.1(5) . . . . ?
C2 C7 C8 C9 -178.2(3) . . . . ?
C7 C8 C9 C10 1.2(6) . . . . ?
C8 C9 C10 C11 0.4(6) . . . . ?
C9 C10 C11 C12 -0.9(6) . . . . ?
C10 C11 C12 C7 0.0(5) . . . . ?
C10 C11 C12 P2 -171.3(3) . . . . ?
C8 C7 C12 C11 1.5(5) . . . . ?
C2 C7 C12 C11 177.2(3) . . . . ?
C8 C7 C12 P2 172.7(3) . . . . ?
C2 C7 C12 P2 -11.6(5) . . . . ?
C25 P2 C12 C11 -34.8(3) . . . . ?
C31 P2 C12 C11 -139.4(3) . . . . ?
Ir1 P2 C12 C11 91.9(3) . . . . ?
C25 P2 C12 C7 154.2(3) . . . . ?
C31 P2 C12 C7 49.5(3) . . . . ?
Ir1 P2 C12 C7 -79.2(3) . . . . ?
C1 P1 C13 C18 2.8(3) . . . . ?
C19 P1 C13 C18 -104.4(3) . . . . ?
Ir1 P1 C13 C18 134.4(3) . . . . ?
C1 P1 C13 C14 -179.4(3) . . . . ?
C19 P1 C13 C14 73.5(3) . . . . ?
Ir1 P1 C13 C14 -47.7(3) . . . . ?
C18 C13 C14 C15 -2.0(5) . . . . ?
P1 C13 C14 C15 -180.0(3) . . . . ?
C13 C14 C15 C16 -0.5(6) . . . . ?
C14 C15 C16 C17 2.7(6) . . . . ?
C15 C16 C17 C18 -2.4(6) . . . . ?
C14 C13 C18 C17 2.3(5) . . . . ?
P1 C13 C18 C17 -179.8(3) . . . . ?
C16 C17 C18 C13 -0.1(6) . . . . ?
C1 P1 C19 C20 -104.7(3) . . . . ?
C13 P1 C19 C20 1.8(3) . . . . ?
Ir1 P1 C19 C20 124.5(3) . . . . ?
C1 P1 C19 C24 76.2(3) . . . . ?
C13 P1 C19 C24 -177.3(3) . . . . ?
Ir1 P1 C19 C24 -54.6(3) . . . . ?
C24 C19 C20 C21 0.3(6) . . . . ?
P1 C19 C20 C21 -178.8(3) . . . . ?
C19 C20 C21 C22 -0.4(7) . . . . ?
C20 C21 C22 C23 -0.1(7) . . . . ?
C21 C22 C23 C24 0.8(7) . . . . ?
C22 C23 C24 C19 -0.9(6) . . . . ?
C20 C19 C24 C23 0.4(6) . . . . ?
P1 C19 C24 C23 179.5(3) . . . . ?
C12 P2 C25 C26 -29.9(4) . . . . ?
C31 P2 C25 C26 79.1(3) . . . . ?
Ir1 P2 C25 C26 -148.7(3) . . . . ?
C12 P2 C25 C30 158.6(3) . . . . ?
C31 P2 C25 C30 -92.5(3) . . . . ?
Ir1 P2 C25 C30 39.7(3) . . . . ?
C30 C25 C26 C27 -1.6(6) . . . . ?
P2 C25 C26 C27 -173.1(3) . . . . ?
C25 C26 C27 C28 0.4(6) . . . . ?
C26 C27 C28 C29 0.9(7) . . . . ?
C27 C28 C29 C30 -1.1(7) . . . . ?
C28 C29 C30 C25 -0.1(6) . . . . ?
C26 C25 C30 C29 1.4(6) . . . . ?
P2 C25 C30 C29 173.4(3) . . . . ?
C12 P2 C31 C32 -124.8(3) . . . . ?
C25 P2 C31 C32 126.2(3) . . . . ?
Ir1 P2 C31 C32 -4.9(3) . . . . ?
C12 P2 C31 C36 57.5(3) . . . . ?
C25 P2 C31 C36 -51.5(3) . . . . ?
Ir1 P2 C31 C36 177.4(2) . . . . ?
C36 C31 C32 C33 0.8(6) . . . . ?
P2 C31 C32 C33 -176.9(3) . . . . ?
C31 C32 C33 C34 -1.2(6) . . . . ?
C32 C33 C34 C35 1.3(6) . . . . ?
C33 C34 C35 C36 -1.1(6) . . . . ?
C34 C35 C36 C31 0.7(6) . . . . ?
C32 C31 C36 C35 -0.5(6) . . . . ?
P2 C31 C36 C35 177.3(3) . . . . ?
O1 Ir1 C37 C42 -171.4(3) . . . . ?
C3A Ir1 C37 C42 -87.4(3) . . . . ?
C2A Ir1 C37 C42 -78.1(4) . . . . ?
P2 Ir1 C37 C42 14.0(3) . . . . ?
C1A Ir1 C37 C42 -118.0(4) . . . . ?
P1 Ir1 C37 C42 109.9(3) . . . . ?
O1 Ir1 C37 C38 -3.9(2) . . . . ?
C3A Ir1 C37 C38 80.1(2) . . . . ?
C2A Ir1 C37 C38 89.4(3) . . . . ?
P2 Ir1 C37 C38 -178.6(2) . . . . ?
C1A Ir1 C37 C38 49.5(4) . . . . ?
P1 Ir1 C37 C38 -82.6(2) . . . . ?
C42 C37 C38 C39 2.5(5) . . . . ?
Ir1 C37 C38 C39 -167.2(3) . . . . ?
C42 C37 C38 C43 179.1(3) . . . . ?
Ir1 C37 C38 C43 9.4(4) . . . . ?
C37 C38 C39 C40 0.2(6) . . . . ?
C43 C38 C39 C40 -176.4(3) . . . . ?
C38 C39 C40 C41 -2.2(6) . . . . ?
C38 C39 C40 N1 175.5(4) . . . . ?
O4 N1 C40 C39 -176.9(4) . . . . ?
O3 N1 C40 C39 3.6(7) . . . . ?
O4 N1 C40 C41 0.9(6) . . . . ?
O3 N1 C40 C41 -178.6(5) . . . . ?
C39 C40 C41 C42 1.5(6) . . . . ?
N1 C40 C41 C42 -176.3(4) . . . . ?
C40 C41 C42 C37 1.4(5) . . . . ?
C38 C37 C42 C41 -3.3(5) . . . . ?
Ir1 C37 C42 C41 163.7(3) . . . . ?
Ir1 O1 C43 O2 -173.6(3) . . . . ?
Ir1 O1 C43 C38 7.8(4) . . . . ?
C39 C38 C43 O2 -13.6(5) . . . . ?
C37 C38 C43 O2 169.7(3) . . . . ?
C39 C38 C43 O1 164.9(3) . . . . ?
C37 C38 C43 O1 -11.7(4) . . . . ?
C37 Ir1 C1A C2A 63.4(4) . . . . ?
O1 Ir1 C1A C2A 116.4(2) . . . . ?
C3A Ir1 C1A C2A 29.5(2) . . . . ?
P2 Ir1 C1A C2A -69.0(2) . . . . ?
P1 Ir1 C1A C2A -162.8(2) . . . . ?
Ir1 C1A C2A C3A -55.3(3) . . . . ?
C37 Ir1 C2A C1A -147.6(2) . . . . ?
O1 Ir1 C2A C1A -63.7(2) . . . . ?
C3A Ir1 C2A C1A -132.2(3) . . . . ?
P2 Ir1 C2A C1A 112.3(2) . . . . ?
P1 Ir1 C2A C1A 22.4(3) . . . . ?
C37 Ir1 C2A C3A -15.5(3) . . . . ?
O1 Ir1 C2A C3A 68.5(2) . . . . ?
P2 Ir1 C2A C3A -115.5(2) . . . . ?
C1A Ir1 C2A C3A 132.2(3) . . . . ?
P1 Ir1 C2A C3A 154.56(18) . . . . ?
C1A C2A C3A Ir1 56.7(3) . . . . ?
C37 Ir1 C3A C2A 167.5(2) . . . . ?
O1 Ir1 C3A C2A -112.1(2) . . . . ?
P2 Ir1 C3A C2A 66.6(2) . . . . ?
C1A Ir1 C3A C2A -28.3(2) . . . . ?
P1 Ir1 C3A C2A -62.4(4) . . . . ?
